data_4123138
loop_
_publ_author_name
'Omoto, Kenichiro'
'Tashiro, Shohei'
'Kuritani, Masumi'
'Shionoya, Mitsuhiko'

_publ_section_title
;
 Multipoint Recognition of Ditopic Aromatic Guest Molecules via Ag-\p
 Interactions within a Dimetal Macrocycle.
;
_journal_name_full 'Journal of the American Chemical Society'
_journal_page_first 141216134140000
_journal_paper_doi 10.1021/ja5106249
_journal_year 2014
_chemical_formula_moiety 'C96 H64 Ag2 N4, 2(F6 Sb)'
_chemical_formula_sum 'C48 H32 Ag F6 N2 Sb'
_chemical_formula_weight 980.40
_space_group_IT_number 2
_symmetry_cell_setting triclinic
_symmetry_Int_Tables_number 2
_symmetry_space_group_name_Hall '-P 1'
_symmetry_space_group_name_H-M 'P -1'
_atom_sites_solution_hydrogens geom
_atom_sites_solution_primary direct
_atom_sites_solution_secondary difmap
_cell_angle_alpha 86.4763(8)
_cell_angle_beta 88.5529(8)
_cell_angle_gamma 71.3157(7)
_cell_formula_units_Z 2
_cell_length_a 12.2864(3)
_cell_length_b 12.6957(3)
_cell_length_c 12.8907(4)
_cell_measurement_reflns_used 15439
_cell_measurement_temperature 93
_cell_measurement_theta_max 27.48
_cell_measurement_theta_min 3.17
_cell_volume 1901.14(9)
_computing_cell_refinement 'RAPID AUTO'
_computing_data_collection 'RAPID AUTO (Rigaku, ????)'
_computing_data_reduction 'RAPID AUTO'
_computing_molecular_graphics 'CrystalStructure 4.0'
_computing_publication_material 'CrystalStructure 4.0 (Rigaku, 2010)'
_computing_structure_refinement 'SHELXL97 (Sheldrick, 2008)'
_computing_structure_solution 'SHELXS97 (Sheldrick, 2008)'
_diffrn_ambient_temperature 93
_diffrn_detector_area_resol_mean 10.000
_diffrn_measured_fraction_theta_full 0.974
_diffrn_measured_fraction_theta_max 0.974
_diffrn_measurement_device_type 'Rigaku R-AXIS RAPID'
_diffrn_measurement_method \w
_diffrn_radiation_type 'Mo K\a'
_diffrn_radiation_wavelength 0.71075
_diffrn_reflns_av_R_equivalents 0.0222
_diffrn_reflns_limit_h_max 15
_diffrn_reflns_limit_h_min -15
_diffrn_reflns_limit_k_max 15
_diffrn_reflns_limit_k_min -16
_diffrn_reflns_limit_l_max 16
_diffrn_reflns_limit_l_min -16
_diffrn_reflns_number 18470
_diffrn_reflns_theta_full 27.48
_diffrn_reflns_theta_max 27.48
_diffrn_standards_number 0
_exptl_absorpt_coefficient_mu 1.291
_exptl_absorpt_correction_T_max 0.772
_exptl_absorpt_correction_T_min 0.587
_exptl_absorpt_correction_type multi-scan
_exptl_absorpt_process_details 'ABSCOR (Rigaku, 1995)'
_exptl_crystal_colour yellow
_exptl_crystal_density_diffrn 1.713
_exptl_crystal_density_method 'not measured'
_exptl_crystal_description block
_exptl_crystal_F_000 972.00
_exptl_crystal_size_max 0.200
_exptl_crystal_size_mid 0.200
_exptl_crystal_size_min 0.200
_refine_diff_density_max 1.640
_refine_diff_density_min -0.910
_refine_ls_extinction_method none
_refine_ls_goodness_of_fit_ref 1.080
_refine_ls_hydrogen_treatment constr
_refine_ls_number_parameters 523
_refine_ls_number_reflns 8492
_refine_ls_number_restraints 0
_refine_ls_R_factor_gt 0.0290
_refine_ls_shift/su_max 0.001
_refine_ls_structure_factor_coef Fsqd
_refine_ls_weighting_details 'w = 1/[\s^2^(Fo^2^)+(0.0282P)^2^+3.9325P] where P=(Fo^2^+2Fc^2^)/3'
_refine_ls_weighting_scheme calc
_refine_ls_wR_factor_ref 0.0763
_reflns_number_gt 7276
_reflns_number_total 8492
_reflns_threshold_expression F^2^>2.0\s(F^2^)
_cod_data_source_file ja5106249_si_004.cif
_cod_data_source_block AgL2pcp
_cod_database_code 4123138

loop_
_symmetry_equiv_pos_site_id
_symmetry_equiv_pos_as_xyz
1 +X,+Y,+Z
2 -X,-Y,-Z

loop_
_atom_site_label
_atom_site_type_symbol
_atom_site_fract_x
_atom_site_fract_y
_atom_site_fract_z
_atom_site_U_iso_or_equiv
_atom_site_adp_type
_atom_site_occupancy
_atom_site_symmetry_multiplicity
_atom_site_calc_flag
_atom_site_refinement_flags
Sb1 Sb 0.828376(16) 0.237098(16) 0.461824(14) 0.01709(6) Uani 1.0 2 d .
Ag1 Ag 0.887507(18) 0.255230(17) 0.792650(16) 0.01640(6) Uani 1.0 2 d .
F1 F 0.78829(18) 0.3015(2) 0.32787(15) 0.0384(5) Uani 1.0 2 d .
F2 F 0.98197(16) 0.17897(18) 0.41973(15) 0.0316(5) Uani 1.0 2 d .
F3 F 0.7961(2) 0.11023(18) 0.42947(19) 0.0446(6) Uani 1.0 2 d .
F4 F 0.86652(17) 0.18018(17) 0.59877(14) 0.0301(5) Uani 1.0 2 d .
F5 F 0.67444(16) 0.30112(17) 0.50518(16) 0.0329(5) Uani 1.0 2 d .
F6 F 0.85922(19) 0.36700(17) 0.49697(16) 0.0362(5) Uani 1.0 2 d .
N2 N 0.6961(2) 0.36544(19) 0.75155(17) 0.0133(5) Uani 1.0 2 d .
N44 N 0.8942(2) 0.42478(19) 0.72786(18) 0.0132(5) Uani 1.0 2 d .
C1 C 0.6160(3) 0.1347(3) 0.7963(3) 0.0141(6) Uani 1.0 2 d .
C2 C 0.6287(3) 0.1156(3) 0.6879(3) 0.0200(6) Uani 1.0 2 d .
C3 C 0.6426(3) 0.0131(3) 0.6533(3) 0.0251(7) Uani 1.0 2 d .
C4 C 0.6451(3) -0.0783(3) 0.7240(3) 0.0249(7) Uani 1.0 2 d .
C5 C 0.6328(3) -0.0636(3) 0.8276(3) 0.0208(6) Uani 1.0 2 d .
C6 C 0.6187(3) 0.0422(3) 0.8681(3) 0.0153(6) Uani 1.0 2 d .
C7 C 0.6102(3) 0.0570(3) 0.9746(3) 0.0175(6) Uani 1.0 2 d .
C8 C 0.6016(3) 0.1590(3) 1.0148(3) 0.0167(6) Uani 1.0 2 d .
C9 C 0.5994(3) 0.1727(3) 1.1244(3) 0.0202(6) Uani 1.0 2 d .
C10 C 0.5965(3) 0.2711(3) 1.1625(3) 0.0219(7) Uani 1.0 2 d .
C11 C 0.5948(3) 0.3633(3) 1.0927(3) 0.0206(6) Uani 1.0 2 d .
C12 C 0.5945(3) 0.3546(3) 0.9878(3) 0.0175(6) Uani 1.0 2 d .
C13 C 0.5996(3) 0.2524(3) 0.9438(3) 0.0142(6) Uani 1.0 2 d .
C14 C 0.6053(3) 0.2385(3) 0.8364(3) 0.0142(6) Uani 1.0 2 d .
C15 C 0.6008(3) 0.3368(3) 0.7633(2) 0.0139(6) Uani 1.0 2 d .
C16 C 0.4971(3) 0.3978(3) 0.7128(3) 0.0171(6) Uani 1.0 2 d .
C17 C 0.4928(3) 0.4911(3) 0.6512(3) 0.0177(6) Uani 1.0 2 d .
C18 C 0.5915(3) 0.5250(3) 0.6395(2) 0.0159(6) Uani 1.0 2 d .
C19 C 0.6924(3) 0.4584(3) 0.6909(2) 0.0129(5) Uani 1.0 2 d .
C20 C 0.5910(3) 0.6232(3) 0.5775(3) 0.0183(6) Uani 1.0 2 d .
C21 C 0.6867(3) 0.6547(3) 0.5702(3) 0.0190(6) Uani 1.0 2 d .
C22 C 0.7957(3) 0.4908(3) 0.6810(2) 0.0136(6) Uani 1.0 2 d .
C23 C 0.7907(3) 0.5906(3) 0.6229(3) 0.0163(6) Uani 1.0 2 d .
C24 C 0.8901(3) 0.6223(3) 0.6187(3) 0.0203(6) Uani 1.0 2 d .
C25 C 0.9882(3) 0.5570(3) 0.6681(3) 0.0201(6) Uani 1.0 2 d .
C26 C 0.9881(3) 0.4563(3) 0.7214(2) 0.0149(6) Uani 1.0 2 d .
C27 C 1.1584(3) 0.2818(3) 0.7284(2) 0.0138(6) Uani 1.0 2 d .
C28 C 1.1178(3) 0.2396(3) 0.6413(3) 0.0166(6) Uani 1.0 2 d .
C29 C 1.1800(3) 0.1403(3) 0.6028(3) 0.0194(6) Uani 1.0 2 d .
C30 C 1.2880(3) 0.0767(3) 0.6460(3) 0.0193(6) Uani 1.0 2 d .
C31 C 1.3309(3) 0.1139(3) 0.7272(3) 0.0168(6) Uani 1.0 2 d .
C32 C 1.2669(3) 0.2157(3) 0.7729(2) 0.0142(6) Uani 1.0 2 d .
C33 C 1.3071(3) 0.2515(3) 0.8603(3) 0.0161(6) Uani 1.0 2 d .
C34 C 1.2455(3) 0.3505(3) 0.9045(3) 0.0157(6) Uani 1.0 2 d .
C35 C 1.2863(3) 0.3846(3) 0.9959(3) 0.0192(6) Uani 1.0 2 d .
C36 C 1.2267(3) 0.4837(3) 1.0364(3) 0.0221(7) Uani 1.0 2 d .
C37 C 1.1257(3) 0.5553(3) 0.9880(3) 0.0220(7) Uani 1.0 2 d .
C38 C 1.0830(3) 0.5252(3) 0.9022(3) 0.0194(6) Uani 1.0 2 d .
C39 C 1.1400(3) 0.4212(3) 0.8575(3) 0.0153(6) Uani 1.0 2 d .
C40 C 1.0968(3) 0.3836(3) 0.7718(2) 0.0149(6) Uani 1.0 2 d .
C41 C 0.9775(3) 0.0683(3) 0.8546(3) 0.0176(6) Uani 1.0 2 d .
C42 C 0.8818(3) 0.1082(3) 0.9209(3) 0.0185(6) Uani 1.0 2 d .
C43 C 0.8943(3) 0.1436(3) 1.0187(3) 0.0177(6) Uani 1.0 2 d .
C44 C 1.0018(3) 0.1396(3) 1.0544(3) 0.0156(6) Uani 1.0 2 d .
C45 C 1.0907(3) 0.1235(3) 0.9808(3) 0.0180(6) Uani 1.0 2 d .
C46 C 1.0788(3) 0.0885(3) 0.8826(3) 0.0204(6) Uani 1.0 2 d .
C47 C 1.0234(3) 0.1315(3) 1.1698(3) 0.0234(7) Uani 1.0 2 d .
C48 C 0.9772(4) -0.0161(3) 0.7763(3) 0.0268(7) Uani 1.0 2 d .
H2 H 0.6274 0.1754 0.6394 0.0240 Uiso 1.0 2 calc R
H3 H 0.6508 0.0023 0.5809 0.0301 Uiso 1.0 2 calc R
H4 H 0.6553 -0.1496 0.6987 0.0299 Uiso 1.0 2 calc R
H5 H 0.6337 -0.1249 0.8740 0.0250 Uiso 1.0 2 calc R
H7 H 0.6104 -0.0041 1.0211 0.0210 Uiso 1.0 2 calc R
H9 H 0.5999 0.1119 1.1714 0.0243 Uiso 1.0 2 calc R
H10 H 0.5956 0.2784 1.2354 0.0263 Uiso 1.0 2 calc R
H11 H 0.5939 0.4316 1.1196 0.0248 Uiso 1.0 2 calc R
H12 H 0.5908 0.4179 0.9429 0.0210 Uiso 1.0 2 calc R
H16 H 0.4311 0.3744 0.7214 0.0205 Uiso 1.0 2 calc R
H17 H 0.4237 0.5328 0.6166 0.0213 Uiso 1.0 2 calc R
H20 H 0.5233 0.6663 0.5415 0.0220 Uiso 1.0 2 calc R
H21 H 0.6849 0.7202 0.5296 0.0228 Uiso 1.0 2 calc R
H24 H 0.8895 0.6894 0.5814 0.0243 Uiso 1.0 2 calc R
H25 H 1.0552 0.5790 0.6666 0.0241 Uiso 1.0 2 calc R
H28 H 1.0467 0.2815 0.6101 0.0199 Uiso 1.0 2 calc R
H29 H 1.1506 0.1132 0.5463 0.0232 Uiso 1.0 2 calc R
H30 H 1.3304 0.0079 0.6180 0.0231 Uiso 1.0 2 calc R
H31 H 1.4043 0.0720 0.7540 0.0202 Uiso 1.0 2 calc R
H32 H 1.0144 0.5740 0.8715 0.0233 Uiso 1.0 2 calc R
H33 H 1.3782 0.2072 0.8901 0.0193 Uiso 1.0 2 calc R
H35 H 1.3550 0.3381 1.0283 0.0230 Uiso 1.0 2 calc R
H36 H 1.2534 0.5049 1.0979 0.0265 Uiso 1.0 2 calc R
H37 H 1.0871 0.6252 1.0158 0.0264 Uiso 1.0 2 calc R
H47A H 0.9635 0.1926 1.2025 0.0281 Uiso 1.0 2 calc R
H47B H 1.0987 0.1415 1.1817 0.0281 Uiso 1.0 2 calc R
H48A H 1.0461 -0.0287 0.7311 0.0321 Uiso 1.0 2 calc R
H48B H 0.9086 0.0144 0.7316 0.0321 Uiso 1.0 2 calc R
H53 H 1.1400 0.0782 0.8337 0.0245 Uiso 1.0 2 calc R
H54 H 1.1598 0.1365 0.9980 0.0216 Uiso 1.0 2 calc R
H57 H 0.8285 0.1709 1.0618 0.0212 Uiso 1.0 2 calc R
H58 H 0.8078 0.1109 0.8985 0.0222 Uiso 1.0 2 calc R

loop_
_atom_site_aniso_label
_atom_site_aniso_U_11
_atom_site_aniso_U_22
_atom_site_aniso_U_33
_atom_site_aniso_U_12
_atom_site_aniso_U_13
_atom_site_aniso_U_23
Sb1 0.01596(10) 0.02034(10) 0.01505(10) -0.00613(8) -0.00070(7) 0.00049(7)
Ag1 0.01835(11) 0.01262(10) 0.01733(11) -0.00433(9) -0.00413(8) 0.00434(8)
F1 0.0348(12) 0.0580(14) 0.0177(10) -0.0097(11) -0.0049(9) 0.0085(9)
F2 0.0188(9) 0.0468(12) 0.0262(10) -0.0054(9) 0.0028(8) -0.0084(9)
F3 0.0541(15) 0.0367(12) 0.0564(15) -0.0308(12) 0.0014(12) -0.0178(11)
F4 0.0296(11) 0.0402(12) 0.0192(10) -0.0106(9) -0.0039(8) 0.0066(8)
F5 0.0190(10) 0.0421(12) 0.0302(11) -0.0013(9) 0.0024(8) 0.0068(9)
F6 0.0520(14) 0.0341(11) 0.0324(12) -0.0272(11) 0.0137(10) -0.0106(9)
N2 0.0146(11) 0.0139(11) 0.0123(11) -0.0059(10) -0.0010(9) 0.0008(9)
N44 0.0140(11) 0.0125(11) 0.0130(11) -0.0044(10) 0.0003(9) -0.0001(9)
C1 0.0107(13) 0.0142(13) 0.0198(14) -0.0077(11) -0.0001(10) 0.0004(11)
C2 0.0163(14) 0.0250(15) 0.0197(15) -0.0083(13) 0.0013(11) -0.0002(12)
C3 0.0256(16) 0.0287(17) 0.0218(16) -0.0088(14) 0.0032(13) -0.0083(13)
C4 0.0253(16) 0.0174(15) 0.0339(18) -0.0087(13) 0.0013(14) -0.0067(13)
C5 0.0170(14) 0.0166(14) 0.0297(17) -0.0067(12) -0.0013(12) -0.0000(12)
C6 0.0086(12) 0.0142(13) 0.0230(15) -0.0036(11) -0.0014(11) 0.0010(11)
C7 0.0136(13) 0.0162(14) 0.0225(15) -0.0052(12) 0.0006(11) 0.0030(11)
C8 0.0104(13) 0.0204(14) 0.0182(14) -0.0036(12) 0.0003(11) 0.0010(11)
C9 0.0169(14) 0.0240(15) 0.0190(15) -0.0067(13) 0.0005(11) 0.0058(12)
C10 0.0216(15) 0.0305(17) 0.0139(14) -0.0086(14) 0.0009(12) -0.0027(12)
C11 0.0221(15) 0.0180(14) 0.0210(15) -0.0045(13) 0.0013(12) -0.0055(12)
C12 0.0134(13) 0.0166(14) 0.0203(15) -0.0020(12) -0.0004(11) 0.0007(11)
C13 0.0091(12) 0.0164(13) 0.0172(14) -0.0042(11) -0.0001(10) -0.0003(11)
C14 0.0089(12) 0.0166(13) 0.0180(14) -0.0057(11) -0.0007(10) 0.0033(11)
C15 0.0149(13) 0.0139(13) 0.0123(13) -0.0037(11) -0.0016(10) -0.0013(10)
C16 0.0146(14) 0.0211(14) 0.0176(14) -0.0085(12) -0.0010(11) -0.0008(11)
C17 0.0152(14) 0.0189(14) 0.0160(14) -0.0011(12) -0.0036(11) 0.0001(11)
C18 0.0179(14) 0.0175(14) 0.0135(13) -0.0071(12) -0.0009(11) -0.0002(11)
C19 0.0148(13) 0.0123(12) 0.0111(13) -0.0034(11) 0.0005(10) -0.0005(10)
C20 0.0191(14) 0.0153(14) 0.0183(14) -0.0029(12) -0.0034(11) 0.0027(11)
C21 0.0219(15) 0.0143(13) 0.0190(15) -0.0041(12) -0.0026(12) 0.0052(11)
C22 0.0151(13) 0.0141(13) 0.0107(13) -0.0037(11) -0.0005(10) 0.0002(10)
C23 0.0185(14) 0.0145(13) 0.0156(14) -0.0054(12) 0.0001(11) 0.0020(11)
C24 0.0217(15) 0.0184(14) 0.0216(15) -0.0086(13) 0.0003(12) 0.0043(12)
C25 0.0195(15) 0.0198(15) 0.0225(16) -0.0092(13) 0.0007(12) 0.0024(12)
C26 0.0158(14) 0.0155(13) 0.0144(13) -0.0064(12) 0.0009(11) -0.0011(11)
C27 0.0148(13) 0.0147(13) 0.0141(13) -0.0080(11) 0.0020(10) -0.0001(10)
C28 0.0154(14) 0.0196(14) 0.0146(14) -0.0058(12) -0.0016(11) 0.0014(11)
C29 0.0222(15) 0.0236(15) 0.0156(14) -0.0117(13) -0.0012(11) -0.0014(11)
C30 0.0205(15) 0.0177(14) 0.0195(15) -0.0059(12) 0.0024(12) -0.0024(11)
C31 0.0140(13) 0.0153(13) 0.0202(14) -0.0038(12) 0.0008(11) 0.0014(11)
C32 0.0124(13) 0.0158(13) 0.0156(13) -0.0062(11) 0.0014(10) 0.0000(11)
C33 0.0115(13) 0.0202(14) 0.0185(14) -0.0080(12) -0.0013(11) 0.0016(11)
C34 0.0124(13) 0.0203(14) 0.0162(14) -0.0077(12) -0.0002(11) 0.0001(11)
C35 0.0170(14) 0.0256(15) 0.0187(15) -0.0117(13) -0.0010(11) -0.0026(12)
C36 0.0224(15) 0.0300(17) 0.0197(15) -0.0156(14) 0.0016(12) -0.0068(13)
C37 0.0247(16) 0.0188(14) 0.0269(16) -0.0127(13) 0.0057(13) -0.0050(12)
C38 0.0177(14) 0.0188(14) 0.0210(15) -0.0052(12) 0.0019(11) -0.0001(12)
C39 0.0167(14) 0.0156(13) 0.0173(14) -0.0105(12) 0.0023(11) 0.0001(11)
C40 0.0145(13) 0.0167(13) 0.0148(13) -0.0074(12) 0.0002(10) 0.0030(11)
C41 0.0262(16) 0.0132(13) 0.0139(14) -0.0082(12) -0.0030(11) 0.0060(11)
C42 0.0150(14) 0.0148(13) 0.0238(15) -0.0027(12) -0.0062(12) 0.0048(11)
C43 0.0144(13) 0.0132(13) 0.0219(15) 0.0001(12) 0.0023(11) -0.0001(11)
C44 0.0209(14) 0.0100(12) 0.0152(14) -0.0039(11) -0.0035(11) 0.0014(10)
C45 0.0136(13) 0.0145(13) 0.0245(15) -0.0032(12) -0.0014(11) 0.0031(11)
C46 0.0251(16) 0.0156(14) 0.0201(15) -0.0072(13) 0.0067(12) 0.0032(11)
C47 0.0346(18) 0.0180(14) 0.0169(15) -0.0073(14) -0.0048(13) 0.0008(12)
C48 0.047(2) 0.0173(15) 0.0155(15) -0.0103(15) -0.0026(14) 0.0023(12)

loop_
_atom_type_symbol
_atom_type_description
_atom_type_scat_dispersion_real
_atom_type_scat_dispersion_imag
_atom_type_scat_source
C C 0.0033 0.0016
;
International Tables for Crystallography
(1992, Vol. C, Tables 4.2.6.8 and 6.1.1.4)
;
H H 0.0000 0.0000
;
International Tables for Crystallography
(1992, Vol. C, Table 6.1.1.4)
;
N N 0.0061 0.0033
;
International Tables for Crystallography
(1992, Vol. C, Tables 4.2.6.8 and 6.1.1.4)
;
F F 0.0171 0.0103
;
International Tables for Crystallography
(1992, Vol. C, Tables 4.2.6.8 and 6.1.1.4)
;
Ag Ag -0.8971 1.1015
;
International Tables for Crystallography
(1992, Vol. C, Tables 4.2.6.8 and 6.1.1.4)
;
Sb Sb -0.5866 1.5461
;
International Tables for Crystallography
(1992, Vol. C, Tables 4.2.6.8 and 6.1.1.4)
;

loop_
_geom_angle_atom_site_label_1
_geom_angle_atom_site_label_2
_geom_angle_atom_site_label_3
_geom_angle
_geom_angle_publ_flag
_geom_angle_site_symmetry_3
F1 Sb1 F2 90.16(9) yes .
F1 Sb1 F3 91.31(11) yes .
F1 Sb1 F4 176.93(10) yes .
F1 Sb1 F5 89.60(9) yes .
F1 Sb1 F6 89.27(11) yes .
F2 Sb1 F3 92.57(11) yes .
F2 Sb1 F4 91.08(9) yes .
F2 Sb1 F5 177.73(11) yes .
F2 Sb1 F6 88.37(10) yes .
F3 Sb1 F4 91.44(11) yes .
F3 Sb1 F5 89.70(11) yes .
F3 Sb1 F6 178.89(10) yes .
F4 Sb1 F5 89.06(9) yes .
F4 Sb1 F6 87.95(10) yes .
F5 Sb1 F6 89.37(10) yes .
N2 Ag1 N44 73.05(9) yes .
N2 Ag1 C41 134.94(11) yes .
N2 Ag1 C42 108.60(10) yes .
N44 Ag1 C41 151.83(10) yes .
N44 Ag1 C42 158.70(10) yes .
C41 Ag1 C42 34.11(10) yes .
Ag1 N2 C15 127.89(18) yes .
Ag1 N2 C19 111.84(19) yes .
C15 N2 C19 118.9(3) yes .
Ag1 N44 C22 114.6(2) yes .
Ag1 N44 C26 125.58(17) yes .
C22 N44 C26 119.2(3) yes .
C2 C1 C6 118.2(3) yes .
C2 C1 C14 123.1(3) yes .
C6 C1 C14 118.6(3) yes .
C1 C2 C3 120.9(3) yes .
C2 C3 C4 120.9(3) yes .
C3 C4 C5 120.0(4) yes .
C4 C5 C6 121.3(3) yes .
C1 C6 C5 118.6(3) yes .
C1 C6 C7 119.8(3) yes .
C5 C6 C7 121.6(3) yes .
C6 C7 C8 121.8(3) yes .
C7 C8 C9 121.9(3) yes .
C7 C8 C13 119.1(3) yes .
C9 C8 C13 119.0(3) yes .
C8 C9 C10 121.2(3) yes .
C9 C10 C11 119.9(3) yes .
C10 C11 C12 120.8(3) yes .
C11 C12 C13 121.5(3) yes .
C8 C13 C12 117.5(3) yes .
C8 C13 C14 119.3(3) yes .
C12 C13 C14 123.2(3) yes .
C1 C14 C13 121.4(3) yes .
C1 C14 C15 119.8(3) yes .
C13 C14 C15 118.7(3) yes .
N2 C15 C14 117.7(3) yes .
N2 C15 C16 122.3(3) yes .
C14 C15 C16 120.0(3) yes .
C15 C16 C17 119.2(3) yes .
C16 C17 C18 119.8(3) yes .
C17 C18 C19 117.6(3) yes .
C17 C18 C20 121.9(3) yes .
C19 C18 C20 120.5(3) yes .
N2 C19 C18 122.3(3) yes .
N2 C19 C22 118.5(3) yes .
C18 C19 C22 119.2(3) yes .
C18 C20 C21 120.3(3) yes .
C20 C21 C23 121.2(3) yes .
N44 C22 C19 119.3(3) yes .
N44 C22 C23 121.9(3) yes .
C19 C22 C23 118.8(3) yes .
C21 C23 C22 120.0(3) yes .
C21 C23 C24 122.4(3) yes .
C22 C23 C24 117.5(3) yes .
C23 C24 C25 120.3(3) yes .
C24 C25 C26 119.0(4) yes .
N44 C26 C25 121.9(3) yes .
N44 C26 C40 119.5(3) yes .
C25 C26 C40 118.6(3) yes .
C28 C27 C32 117.6(3) yes .
C28 C27 C40 123.2(3) yes .
C32 C27 C40 119.2(3) yes .
C27 C28 C29 121.0(3) yes .
C28 C29 C30 121.0(3) yes .
C29 C30 C31 120.2(3) yes .
C30 C31 C32 120.9(3) yes .
C27 C32 C31 119.2(3) yes .
C27 C32 C33 119.4(3) yes .
C31 C32 C33 121.4(3) yes .
C32 C33 C34 121.5(3) yes .
C33 C34 C35 120.9(3) yes .
C33 C34 C39 120.0(3) yes .
C35 C34 C39 119.1(3) yes .
C34 C35 C36 120.1(3) yes .
C35 C36 C37 120.8(3) yes .
C36 C37 C38 120.9(3) yes .
C37 C38 C39 120.9(3) yes .
C34 C39 C38 118.1(3) yes .
C34 C39 C40 118.7(3) yes .
C38 C39 C40 123.3(3) yes .
C26 C40 C27 119.4(3) yes .
C26 C40 C39 119.4(3) yes .
C27 C40 C39 121.1(3) yes .
Ag1 C41 C42 75.36(16) yes .
Ag1 C41 C46 93.32(19) yes .
Ag1 C41 C48 113.31(18) yes .
C42 C41 C46 116.2(3) yes .
C42 C41 C48 119.6(4) yes .
C46 C41 C48 122.3(3) yes .
Ag1 C42 C41 70.53(17) yes .
Ag1 C42 C43 107.8(2) yes .
C41 C42 C43 120.9(3) yes .
C42 C43 C44 121.0(3) yes .
C43 C44 C45 117.1(3) yes .
C43 C44 C47 119.5(3) yes .
C45 C44 C47 122.4(3) yes .
C44 C45 C46 120.7(3) yes .
C41 C46 C45 121.1(3) yes .
C44 C47 C48 112.8(3) yes 2_757
C41 C48 C47 112.4(3) yes 2_757

loop_
_geom_bond_atom_site_label_1
_geom_bond_atom_site_label_2
_geom_bond_distance
_geom_bond_publ_flag
_geom_bond_site_symmetry_2
Sb1 F1 1.872(2) yes .
Sb1 F2 1.8723(19) yes .
Sb1 F3 1.851(3) yes .
Sb1 F4 1.8778(18) yes .
Sb1 F5 1.8888(19) yes .
Sb1 F6 1.889(3) yes .
Ag1 N2 2.374(3) yes .
Ag1 N44 2.286(3) yes .
Ag1 C41 2.371(3) yes .
Ag1 C42 2.434(3) yes .
N2 C15 1.334(5) yes .
N2 C19 1.364(4) yes .
N44 C22 1.363(4) yes .
N44 C26 1.336(5) yes .
C1 C2 1.428(5) yes .
C1 C6 1.442(4) yes .
C1 C14 1.411(5) yes .
C2 C3 1.359(5) yes .
C3 C4 1.423(5) yes .
C4 C5 1.358(5) yes .
C5 C6 1.427(5) yes .
C6 C7 1.394(5) yes .
C7 C8 1.396(5) yes .
C8 C9 1.434(5) yes .
C8 C13 1.446(5) yes .
C9 C10 1.359(5) yes .
C10 C11 1.427(5) yes .
C11 C12 1.363(5) yes .
C12 C13 1.431(5) yes .
C13 C14 1.404(4) yes .
C14 C15 1.505(4) yes .
C15 C16 1.412(4) yes .
C16 C17 1.373(5) yes .
C17 C18 1.413(5) yes .
C18 C19 1.411(4) yes .
C18 C20 1.437(5) yes .
C19 C22 1.456(5) yes .
C20 C21 1.357(5) yes .
C21 C23 1.438(4) yes .
C22 C23 1.415(4) yes .
C23 C24 1.402(5) yes .
C24 C25 1.371(4) yes .
C25 C26 1.413(5) yes .
C26 C40 1.496(4) yes .
C27 C28 1.439(5) yes .
C27 C32 1.440(4) yes .
C27 C40 1.413(4) yes .
C28 C29 1.364(4) yes .
C29 C30 1.421(4) yes .
C30 C31 1.357(5) yes .
C31 C32 1.433(4) yes .
C32 C33 1.398(5) yes .
C33 C34 1.391(4) yes .
C34 C35 1.435(5) yes .
C34 C39 1.442(4) yes .
C35 C36 1.365(5) yes .
C36 C37 1.415(4) yes .
C37 C38 1.362(5) yes .
C38 C39 1.430(4) yes .
C39 C40 1.411(5) yes .
C41 C42 1.411(4) yes .
C41 C46 1.409(5) yes .
C41 C48 1.517(5) yes .
C42 C43 1.393(5) yes .
C43 C44 1.395(5) yes .
C44 C45 1.401(4) yes .
C44 C47 1.509(5) yes .
C45 C46 1.393(5) yes .
C47 C48 1.585(5) yes 2_757
